data_7212228
loop_
_publ_author_name
'Marivel, Samipillai'
'Braga, Dario'
'Grepioni, Fabrizia'
'Lampronti, Giulio I.'

_publ_section_title
;
 Mechanochemical preparation of adducts (co-crystals and molecular salts)
 of 1,4-diazabicyclo-[2.2.2]-octane with aromatic polycarboxylic acids
;
_journal_issue 7
_journal_name_full CrystEngComm
_journal_page_first 2107
_journal_paper_doi 10.1039/b922915a
_journal_volume 12
_journal_year 2010
_chemical_formula_moiety 'C6 H12 N2, C8 H6 O4'
_chemical_formula_sum 'C14 H18 N2 O4'
_chemical_formula_weight 278.30
_chemical_name_common 'Isophthalic acid DABCO'
_chemical_name_systematic
;
?
;
_space_group_IT_number 60
_symmetry_cell_setting orthorhombic
_symmetry_space_group_name_Hall '-P 2n 2ab'
_symmetry_space_group_name_H-M 'P b c n'
_atom_sites_solution_hydrogens geom
_atom_sites_solution_primary direct
_atom_sites_solution_secondary difmap
_audit_creation_method SHELXL-97
_cell_angle_alpha 90.00
_cell_angle_beta 90.00
_cell_angle_gamma 90.00
_cell_formula_units_Z 8
_cell_length_a 17.216(3)
_cell_length_b 6.674(1)
_cell_length_c 23.473(5)
_cell_measurement_reflns_used 2826
_cell_measurement_temperature 293(2)
_cell_measurement_theta_max 28.4954
_cell_measurement_theta_min 2.5151
_cell_volume 2697.0(8)
_computing_cell_refinement
;
CrysAlisPro, Oxford Diffraction Ltd.,
Version 1.171.33.34d (release 27-02-2009 CrysAlis171 .NET)
(compiled Feb 27 2009,15:38:38)
;
_computing_data_collection
;
CrysAlisPro, Oxford Diffraction Ltd.,
Version 1.171.33.34d (release 27-02-2009 CrysAlis171 .NET)
(compiled Feb 27 2009,15:38:38)
;
_computing_data_reduction
;
CrysAlisPro, Oxford Diffraction Ltd.,
Version 1.171.33.34d (release 27-02-2009 CrysAlis171 .NET)
(compiled Feb 27 2009,15:38:38)
;
_computing_structure_refinement 'SHELXL-97 (Sheldrick, 2008)'
_computing_structure_solution 'SHELXS-97 (Sheldrick, 2008)'
_diffrn_ambient_temperature 293(2)
_diffrn_measured_fraction_theta_full 0.995
_diffrn_measured_fraction_theta_max 0.896
_diffrn_measurement_device_type 'Goniometer KM4/Xcalibur, detector: Sapphire3'
_diffrn_measurement_method 'omega scan'
_diffrn_radiation_monochromator graphite
_diffrn_radiation_source 'Enhance (Mo) X-ray Source'
_diffrn_radiation_type MoK\a
_diffrn_radiation_wavelength 0.71073
_diffrn_reflns_av_R_equivalents 0.0518
_diffrn_reflns_av_sigmaI/netI 0.0927
_diffrn_reflns_limit_h_max 22
_diffrn_reflns_limit_h_min -22
_diffrn_reflns_limit_k_max 7
_diffrn_reflns_limit_k_min -8
_diffrn_reflns_limit_l_max 27
_diffrn_reflns_limit_l_min -30
_diffrn_reflns_number 13073
_diffrn_reflns_theta_full 25.00
_diffrn_reflns_theta_max 28.57
_diffrn_reflns_theta_min 2.93
_exptl_absorpt_coefficient_mu 0.101
_exptl_absorpt_correction_T_max 1.00000
_exptl_absorpt_correction_T_min 0.84909
_exptl_absorpt_correction_type multi-scan
_exptl_absorpt_process_details
;
CrysAlisPro, Oxford Diffraction Ltd.,
Version 1.171.33.34d (release 27-02-2009 CrysAlis171 .NET)
(compiled Feb 27 2009,15:38:38)
Empirical absorption correction using spherical harmonics,
implemented in SCALE3 ABSPACK scaling algorithm.
;
_exptl_crystal_colour colourless
_exptl_crystal_density_diffrn 1.371
_exptl_crystal_density_method 'not measured'
_exptl_crystal_description needle
_exptl_crystal_F_000 1184
_exptl_crystal_size_max 0.38
_exptl_crystal_size_mid 0.26
_exptl_crystal_size_min 0.22
_refine_diff_density_max 0.286
_refine_diff_density_min -0.240
_refine_diff_density_rms 0.042
_refine_ls_extinction_method none
_refine_ls_goodness_of_fit_ref 0.865
_refine_ls_hydrogen_treatment riding
_refine_ls_matrix_type full
_refine_ls_number_parameters 183
_refine_ls_number_reflns 3078
_refine_ls_number_restraints 0
_refine_ls_restrained_S_all 0.865
_refine_ls_R_factor_all 0.1838
_refine_ls_R_factor_gt 0.0575
_refine_ls_shift/su_max 0.000
_refine_ls_shift/su_mean 0.000
_refine_ls_structure_factor_coef Fsqd
_refine_ls_weighting_details 'calc w=1/[\s^2^(Fo^2^)+(0.0701P)^2^+0.0000P] where P=(Fo^2^+2Fc^2^)/3'
_refine_ls_weighting_scheme calc
_refine_ls_wR_factor_gt 0.1145
_refine_ls_wR_factor_ref 0.1513
_reflns_number_gt 1276
_reflns_number_total 3078
_reflns_threshold_expression >2\s(I)
_cod_data_source_file b922915a.txt
_cod_data_source_block datam
_cod_original_sg_symbol_H-M Pbcn
_cod_database_code 7212228

loop_
_symmetry_equiv_pos_as_xyz
'x, y, z'
'-x+1/2, -y+1/2, z+1/2'
'-x, y, -z+1/2'
'x+1/2, -y+1/2, -z'
'-x, -y, -z'
'x-1/2, y-1/2, -z-1/2'
'x, -y, z-1/2'
'-x-1/2, y-1/2, z'

loop_
_atom_site_label
_atom_site_type_symbol
_atom_site_fract_x
_atom_site_fract_y
_atom_site_fract_z
_atom_site_U_iso_or_equiv
_atom_site_adp_type
_atom_site_occupancy
_atom_site_symmetry_multiplicity
_atom_site_calc_flag
_atom_site_refinement_flags
C1 C 0.13091(15) -0.4395(3) 0.62071(10) 0.0279(6) Uani 1 1 d .
H1 H 0.1146 -0.3067 0.6203 0.033 Uiso 1 1 calc R
C2 C 0.14457(16) -0.5387(4) 0.56929(10) 0.0290(7) Uani 1 1 d .
C3 C 0.16772(17) -0.7377(4) 0.57080(11) 0.0355(7) Uani 1 1 d .
H3 H 0.1773 -0.8051 0.5369 0.043 Uiso 1 1 calc R
C4 C 0.17668(17) -0.8369(4) 0.62182(12) 0.0366(7) Uani 1 1 d .
H4 H 0.1908 -0.9714 0.6222 0.044 Uiso 1 1 calc R
C5 C 0.16453(17) -0.7354(4) 0.67250(11) 0.0347(7) Uani 1 1 d .
H5 H 0.1720 -0.8015 0.7069 0.042 Uiso 1 1 calc R
C6 C 0.14138(16) -0.5364(4) 0.67253(10) 0.0285(7) Uani 1 1 d .
C7 C 0.13631(17) -0.4324(4) 0.51346(11) 0.0362(7) Uani 1 1 d .
O1 O 0.15835(15) -0.5100(3) 0.46905(7) 0.0574(7) Uani 1 1 d .
O2 O 0.10530(14) -0.2576(3) 0.51674(8) 0.0550(7) Uani 1 1 d .
H20 H 0.1028 -0.2080 0.4848 0.066 Uiso 1 1 calc R
C8 C 0.13068(17) -0.4265(4) 0.72808(11) 0.0339(7) Uani 1 1 d .
O3 O 0.14835(15) -0.5086(3) 0.77280(8) 0.0601(7) Uani 1 1 d .
O4 O 0.10366(14) -0.2492(3) 0.72367(8) 0.0487(6) Uani 1 1 d .
H40 H 0.0994 -0.1996 0.7555 0.058 Uiso 1 1 calc R
C9 C 0.1741(2) 0.0095(5) 0.33649(13) 0.0511(9) Uani 1 1 d .
H9A H 0.2105 0.1198 0.3328 0.061 Uiso 1 1 calc R
H9B H 0.1900 -0.0962 0.3106 0.061 Uiso 1 1 calc R
C10 C 0.1745(2) -0.0680(6) 0.39739(13) 0.0689(11) Uani 1 1 d .
H10A H 0.2012 -0.1959 0.3988 0.083 Uiso 1 1 calc R
H10B H 0.2024 0.0253 0.4216 0.083 Uiso 1 1 calc R
C11 C 0.0681(2) 0.2180(4) 0.36653(11) 0.0507(9) Uani 1 1 d .
H11A H 0.0191 0.2773 0.3550 0.061 Uiso 1 1 calc R
H11B H 0.1056 0.3250 0.3716 0.061 Uiso 1 1 calc R
C12 C 0.0577(2) 0.1051(4) 0.42195(12) 0.0648(11) Uani 1 1 d .
H12A H 0.0801 0.1817 0.4530 0.078 Uiso 1 1 calc R
H12B H 0.0028 0.0875 0.4297 0.078 Uiso 1 1 calc R
C13 C 0.04271(19) -0.0972(4) 0.32136(11) 0.0414(8) Uani 1 1 d .
H13A H 0.0553 -0.1839 0.2895 0.050 Uiso 1 1 calc R
H13B H -0.0106 -0.0525 0.3171 0.050 Uiso 1 1 calc R
C14 C 0.0518(2) -0.2121(4) 0.37726(12) 0.0560(9) Uani 1 1 d .
H14A H 0.0009 -0.2431 0.3927 0.067 Uiso 1 1 calc R
H14B H 0.0787 -0.3373 0.3703 0.067 Uiso 1 1 calc R
N1 N 0.09575(14) -0.0921(3) 0.41845(9) 0.0322(6) Uani 1 1 d .
N2 N 0.09558(14) 0.0776(3) 0.32196(8) 0.0309(6) Uani 1 1 d .

loop_
_atom_site_aniso_label
_atom_site_aniso_U_11
_atom_site_aniso_U_22
_atom_site_aniso_U_33
_atom_site_aniso_U_23
_atom_site_aniso_U_13
_atom_site_aniso_U_12
C1 0.0349(16) 0.0252(12) 0.0235(14) 0.0013(12) 0.0028(13) 0.0006(11)
C2 0.0322(19) 0.0305(15) 0.0244(15) 0.0003(11) -0.0003(12) 0.0005(13)
C3 0.042(2) 0.0383(16) 0.0263(15) -0.0072(13) 0.0026(14) 0.0037(14)
C4 0.0454(19) 0.0246(13) 0.0397(17) 0.0000(14) 0.0015(17) 0.0092(12)
C5 0.0408(19) 0.0356(16) 0.0277(15) 0.0096(13) -0.0022(14) 0.0016(13)
C6 0.0337(18) 0.0296(14) 0.0223(14) 0.0021(11) 0.0028(13) -0.0023(13)
C7 0.0447(19) 0.0397(16) 0.0242(15) 0.0019(13) 0.0013(14) 0.0003(16)
O1 0.092(2) 0.0564(13) 0.0242(11) -0.0028(10) 0.0128(12) 0.0152(11)
O2 0.0935(19) 0.0494(12) 0.0220(11) 0.0111(9) 0.0078(11) 0.0234(13)
C8 0.051(2) 0.0315(15) 0.0193(15) 0.0010(12) -0.0003(13) 0.0014(15)
O3 0.106(2) 0.0521(13) 0.0226(11) 0.0026(10) -0.0035(12) 0.0226(12)
O4 0.0849(18) 0.0399(11) 0.0213(10) -0.0074(8) -0.0046(10) 0.0172(12)
C9 0.039(2) 0.069(2) 0.0448(18) 0.0140(16) 0.0017(17) -0.0021(16)
C10 0.042(2) 0.116(3) 0.049(2) 0.039(2) -0.0045(18) -0.001(2)
C11 0.094(3) 0.0305(15) 0.0278(18) 0.0014(12) 0.0046(17) 0.0120(15)
C12 0.117(4) 0.0427(19) 0.0345(19) -0.0019(15) 0.011(2) 0.0223(19)
C13 0.051(2) 0.0448(18) 0.0284(16) 0.0046(13) -0.0109(15) -0.0101(15)
C14 0.079(3) 0.0472(18) 0.0420(19) 0.0148(16) -0.0124(19) -0.0225(17)
N1 0.0441(16) 0.0303(12) 0.0223(12) 0.0004(10) 0.0012(12) 0.0026(11)
N2 0.0393(15) 0.0302(12) 0.0232(12) 0.0023(10) -0.0023(11) -0.0013(11)

loop_
_atom_type_symbol
_atom_type_description
_atom_type_scat_dispersion_real
_atom_type_scat_dispersion_imag
_atom_type_scat_source
C C 0.0033 0.0016 'International Tables Vol C Tables 4.2.6.8 and 6.1.1.4'
H H 0.0000 0.0000 'International Tables Vol C Tables 4.2.6.8 and 6.1.1.4'
N N 0.0061 0.0033 'International Tables Vol C Tables 4.2.6.8 and 6.1.1.4'
O O 0.0106 0.0060 'International Tables Vol C Tables 4.2.6.8 and 6.1.1.4'

loop_
_geom_angle_atom_site_label_1
_geom_angle_atom_site_label_2
_geom_angle_atom_site_label_3
_geom_angle
C6 C1 C2 121.0(2)
C6 C1 H1 119.5
C2 C1 H1 119.5
C3 C2 C1 118.7(2)
C3 C2 C7 120.2(2)
C1 C2 C7 121.1(2)
C4 C3 C2 121.0(2)
C4 C3 H3 119.5
C2 C3 H3 119.5
C3 C4 C5 119.6(2)
C3 C4 H4 120.2
C5 C4 H4 120.2
C4 C5 C6 120.8(2)
C4 C5 H5 119.6
C6 C5 H5 119.6
C5 C6 C1 118.9(2)
C5 C6 C8 120.1(2)
C1 C6 C8 121.0(2)
O1 C7 O2 124.3(3)
O1 C7 C2 121.0(2)
O2 C7 C2 114.7(2)
C7 O2 H20 109.5
O3 C8 O4 125.2(2)
O3 C8 C6 119.6(2)
O4 C8 C6 115.2(2)
C8 O4 H40 109.5
N2 C9 C10 109.2(3)
N2 C9 H9A 109.8
C10 C9 H9A 109.8
N2 C9 H9B 109.8
C10 C9 H9B 109.8
H9A C9 H9B 108.3
N1 C10 C9 110.7(3)
N1 C10 H10A 109.5
C9 C10 H10A 109.5
N1 C10 H10B 109.5
C9 C10 H10B 109.5
H10A C10 H10B 108.1
N2 C11 C12 109.2(2)
N2 C11 H11A 109.8
C12 C11 H11A 109.8
N2 C11 H11B 109.8
C12 C11 H11B 109.8
H11A C11 H11B 108.3
N1 C12 C11 110.1(2)
N1 C12 H12A 109.6
C11 C12 H12A 109.6
N1 C12 H12B 109.6
C11 C12 H12B 109.6
H12A C12 H12B 108.1
N2 C13 C14 108.9(2)
N2 C13 H13A 109.9
C14 C13 H13A 109.9
N2 C13 H13B 109.9
C14 C13 H13B 109.9
H13A C13 H13B 108.3
N1 C14 C13 110.2(2)
N1 C14 H14A 109.6
C13 C14 H14A 109.6
N1 C14 H14B 109.6
C13 C14 H14B 109.6
H14A C14 H14B 108.1
C10 N1 C14 108.5(3)
C10 N1 C12 109.6(3)
C14 N1 C12 107.2(2)
C9 N2 C13 109.0(2)
C9 N2 C11 109.0(2)
C13 N2 C11 108.0(2)

loop_
_geom_bond_atom_site_label_1
_geom_bond_atom_site_label_2
_geom_bond_distance
C1 C6 1.389(3)
C1 C2 1.396(3)
C1 H1 0.9300
C2 C3 1.387(3)
C2 C7 1.497(3)
C3 C4 1.377(3)
C3 H3 0.9300
C4 C5 1.385(3)
C4 H4 0.9300
C5 C6 1.386(3)
C5 H5 0.9300
C6 C8 1.507(3)
C7 O1 1.224(3)
C7 O2 1.285(3)
O2 H20 0.8200
C8 O3 1.223(3)
C8 O4 1.275(3)
O4 H40 0.8200
C9 N2 1.466(4)
C9 C10 1.520(4)
C9 H9A 0.9700
C9 H9B 0.9700
C10 N1 1.452(4)
C10 H10A 0.9700
C10 H10B 0.9700
C11 N2 1.482(3)
C11 C12 1.514(4)
C11 H11A 0.9700
C11 H11B 0.9700
C12 N1 1.472(3)
C12 H12A 0.9700
C12 H12B 0.9700
C13 N2 1.480(3)
C13 C14 1.528(4)
C13 H13A 0.9700
C13 H13B 0.9700
C14 N1 1.466(4)
C14 H14A 0.9700
C14 H14B 0.9700
